data_1574381
loop_
_publ_author_name
'Cui, Yibo'
'Lin, Jiawei'
'Liu, Kunjie'
'Shao, Yuhe'
'Zhao, Dong'
'Guo, Zhongnan'
'Zhao, Jing'
'Xia, Zhiguo'
'Liu, Quanlin'

_publ_section_title
;
 Tuning covalent bonding in zinc-based hybrid halides towards tunable
 room-temperature phosphorescence
;
_journal_issue 19
_journal_name_full 'Chemical Science'
_journal_page_first 8291
_journal_page_last 8301
_journal_paper_doi 10.1039/D5SC00931F
_journal_volume 16
_journal_year 2025
_chemical_formula_moiety 'Br4 Zn, C7 H12 N2'
_chemical_formula_sum 'C7 H12 Br4 N2 Zn'
_chemical_formula_weight 509.20
_space_group_crystal_system monoclinic
_space_group_IT_number 14
_space_group_name_Hall '-P 2yn'
_space_group_name_H-M_alt 'P 1 21/n 1'
_atom_sites_solution_hydrogens geom
_atom_sites_solution_primary iterative
_audit_creation_date 2024-12-30
_audit_creation_method
;
Olex2 1.2
(compiled 2018.05.29 svn.r3508 for OlexSys, GUI svn.r5506)
;
_audit_update_record
;
2024-12-30 deposited with the CCDC.	2025-04-02 downloaded from the CCDC.
;
_cell_angle_alpha 90
_cell_angle_beta 104.0520(10)
_cell_angle_gamma 90
_cell_formula_units_Z 4
_cell_length_a 9.5132(5)
_cell_length_b 14.1340(6)
_cell_length_c 10.4282(4)
_cell_measurement_reflns_used 5704
_cell_measurement_temperature 150(2)
_cell_measurement_theta_max 26.160
_cell_measurement_theta_min 2.476
_cell_volume 1360.21(11)
_computing_cell_refinement 'SAINT V8.40B (?, 2016)'
_computing_data_reduction 'SAINT V8.40B (?, 2016)'
_computing_molecular_graphics 'Olex2 (Dolomanov et al., 2009)'
_computing_publication_material 'Olex2 (Dolomanov et al., 2009)'
_computing_structure_refinement 'ShelXL (Sheldrick, 2015)'
_computing_structure_solution 'olex2.solve (Bourhis et al., 2015)'
_diffrn_ambient_temperature 150.0
_diffrn_measured_fraction_theta_full 1.000
_diffrn_measured_fraction_theta_max 0.995
_diffrn_measurement_device_type 'Bruker APEX-II CCD'
_diffrn_measurement_method '\f and \w scans'
_diffrn_radiation_type MoK\a
_diffrn_radiation_wavelength 0.71073
_diffrn_reflns_av_R_equivalents 0.0831
_diffrn_reflns_av_unetI/netI 0.0392
_diffrn_reflns_Laue_measured_fraction_full 1.000
_diffrn_reflns_Laue_measured_fraction_max 0.995
_diffrn_reflns_limit_h_max 11
_diffrn_reflns_limit_h_min -11
_diffrn_reflns_limit_k_max 17
_diffrn_reflns_limit_k_min -17
_diffrn_reflns_limit_l_max 13
_diffrn_reflns_limit_l_min -13
_diffrn_reflns_number 29232
_diffrn_reflns_point_group_measured_fraction_full 1.000
_diffrn_reflns_point_group_measured_fraction_max 0.995
_diffrn_reflns_theta_full 25.242
_diffrn_reflns_theta_max 26.486
_diffrn_reflns_theta_min 2.476
_diffrn_standards_number 0
_exptl_absorpt_coefficient_mu 13.524
_exptl_absorpt_correction_T_max 0.0276
_exptl_absorpt_correction_T_min 0.0061
_exptl_absorpt_correction_type multi-scan
_exptl_absorpt_process_details
'SADABS-2016/2 (Bruker,2016/2) was used for absorption correction. wR2(int) was 0.1588 before and 0.0690 after correction. The Ratio of minimum to maximum transmission is 0.2210. The \l/2 correction factor is Not present.'
_exptl_crystal_colour 'dull yellowish yellow'
_exptl_crystal_colour_lustre dull
_exptl_crystal_colour_modifier yellowish
_exptl_crystal_colour_primary yellow
_exptl_crystal_density_diffrn 2.486
_exptl_crystal_description block
_exptl_crystal_F_000 952
_refine_diff_density_max 0.521
_refine_diff_density_min -0.489
_refine_diff_density_rms 0.121
_refine_ls_extinction_method none
_refine_ls_goodness_of_fit_ref 1.002
_refine_ls_hydrogen_treatment constr
_refine_ls_matrix_type full
_refine_ls_number_parameters 128
_refine_ls_number_reflns 2797
_refine_ls_number_restraints 0
_refine_ls_restrained_S_all 1.002
_refine_ls_R_factor_all 0.0508
_refine_ls_R_factor_gt 0.0284
_refine_ls_shift/su_max 0.001
_refine_ls_shift/su_mean 0.000
_refine_ls_structure_factor_coef Fsqd
_refine_ls_weighting_details 'w=1/[\s^2^(Fo^2^)+(0.0255P)^2^] where P=(Fo^2^+2Fc^2^)/3'
_refine_ls_weighting_scheme calc
_refine_ls_wR_factor_gt 0.0525
_refine_ls_wR_factor_ref 0.0588
_reflns_Friedel_coverage 0.000
_reflns_number_gt 2108
_reflns_number_total 2797
_reflns_threshold_expression 'I > 2\s(I)'
_cod_data_source_file d5sc00931f2.cif
_cod_data_source_block mo_1227_6_0m_sx
_cod_depositor_comments 'Adding full bibliography for 1574378--1574388.cif.'
_cod_database_code 1574381
_shelx_shelxl_version_number 2018/3
_shelx_space_group_comment
;
The symmetry employed for this shelxl refinement is uniquely defined
by the following loop, which should always be used as a source of
symmetry information in preference to the above space-group names.
They are only intended as comments.
;
_olex2_refinement_description
;
1. Fixed Uiso
 At 1.2 times of:
  All C(H) groups, All C(H,H) groups, All N(H) groups, All N(H,H) groups
 At 1.5 times of:
  All C(H,H,H) groups
2.a Secondary CH2 refined with riding coordinates:
 N1(H1A,H1B), C2(H2A,H2B)
2.b Aromatic/amide H refined with riding coordinates:
 N2(H2), C4(H4), C7(H7), C6(H6), C5(H5)
2.c Idealised Me refined as rotating group:
 C1(H1C,H1D,H1E)
;
_olex2_submission_special_instructions 'No special instructions were received'

loop_
_space_group_symop_operation_xyz
'x, y, z'
'-x+1/2, y+1/2, -z+1/2'
'-x, -y, -z'
'x-1/2, -y-1/2, z-1/2'

loop_
_atom_site_label
_atom_site_type_symbol
_atom_site_fract_x
_atom_site_fract_y
_atom_site_fract_z
_atom_site_U_iso_or_equiv
_atom_site_adp_type
_atom_site_occupancy
_atom_site_site_symmetry_order
_atom_site_calc_flag
_atom_site_refinement_flags_posn
_atom_site_refinement_flags_adp
_atom_site_refinement_flags_occupancy
_atom_site_disorder_assembly
_atom_site_disorder_group
Br2 Br 1.18616(5) 0.94887(3) 0.52016(4) 0.03277(12) Uani 1 1 d . . . . .
Br3 Br 1.32335(5) 0.90497(3) 0.20344(4) 0.03355(12) Uani 1 1 d . . . . .
Br4 Br 1.10877(5) 1.13890(3) 0.23878(4) 0.03422(12) Uani 1 1 d . . . . .
Br1 Br 0.90311(5) 0.89252(3) 0.17294(4) 0.03894(13) Uani 1 1 d . . . . .
Zn1 Zn 1.12353(6) 0.96947(3) 0.28292(5) 0.03092(14) Uani 1 1 d . . . . .
N2 N 0.9545(4) 0.7613(2) 0.4641(3) 0.0323(9) Uani 1 1 d . . . . .
H2 H 0.965851 0.818819 0.497503 0.039 Uiso 1 1 calc R . . . .
N1 N 0.6202(4) 0.7629(2) 0.5193(3) 0.0336(9) Uani 1 1 d . . . . .
H1A H 0.571713 0.708277 0.491273 0.040 Uiso 1 1 calc R . . . .
H1B H 0.687429 0.749967 0.595622 0.040 Uiso 1 1 calc R . . . .
C2 C 0.6957(5) 0.7951(3) 0.4178(4) 0.0332(11) Uani 1 1 d . . . . .
H2A H 0.733137 0.859984 0.439180 0.040 Uiso 1 1 calc R . . . .
H2B H 0.626019 0.796696 0.330236 0.040 Uiso 1 1 calc R . . . .
C4 C 0.8011(5) 0.6418(3) 0.3583(4) 0.0333(10) Uani 1 1 d . . . . .
H4 H 0.706699 0.618384 0.319581 0.040 Uiso 1 1 calc R . . . .
C1 C 0.5160(5) 0.8338(3) 0.5472(4) 0.0370(11) Uani 1 1 d . . . . .
H1C H 0.446276 0.850650 0.464633 0.056 Uiso 1 1 calc GR . . . .
H1D H 0.568796 0.890562 0.585943 0.056 Uiso 1 1 calc GR . . . .
H1E H 0.464297 0.806974 0.609309 0.056 Uiso 1 1 calc GR . . . .
C3 C 0.8184(5) 0.7306(3) 0.4122(4) 0.0295(10) Uani 1 1 d . . . . .
C7 C 1.0731(5) 0.7098(3) 0.4679(4) 0.0361(11) Uani 1 1 d . . . . .
H7 H 1.166309 0.735194 0.506121 0.043 Uiso 1 1 calc R . . . .
C6 C 1.0594(5) 0.6196(3) 0.4159(4) 0.0370(11) Uani 1 1 d . . . . .
H6 H 1.142302 0.581509 0.418457 0.044 Uiso 1 1 calc R . . . .
C5 C 0.9217(5) 0.5861(3) 0.3602(4) 0.0369(11) Uani 1 1 d . . . . .
H5 H 0.909487 0.524448 0.322892 0.044 Uiso 1 1 calc R . . . .

loop_
_atom_site_aniso_label
_atom_site_aniso_U_11
_atom_site_aniso_U_22
_atom_site_aniso_U_33
_atom_site_aniso_U_23
_atom_site_aniso_U_13
_atom_site_aniso_U_12
Br2 0.0329(3) 0.0347(2) 0.0301(2) -0.00079(17) 0.00637(18) 0.0022(2)
Br3 0.0346(3) 0.0317(2) 0.0353(2) -0.00161(18) 0.01041(19) 0.0002(2)
Br4 0.0350(3) 0.0287(2) 0.0363(2) 0.00105(18) 0.00358(19) 0.0023(2)
Br1 0.0347(3) 0.0412(3) 0.0375(2) -0.0029(2) 0.0021(2) -0.0060(2)
Zn1 0.0314(3) 0.0289(3) 0.0313(3) -0.0010(2) 0.0053(2) -0.0001(2)
N2 0.033(2) 0.0265(19) 0.0386(19) -0.0030(15) 0.0115(17) -0.0015(17)
N1 0.034(2) 0.034(2) 0.0327(19) 0.0036(16) 0.0090(17) 0.0038(18)
C2 0.029(3) 0.034(2) 0.035(2) -0.0001(18) 0.004(2) -0.001(2)
C4 0.030(3) 0.037(2) 0.033(2) -0.0021(19) 0.0066(19) -0.005(2)
C1 0.030(3) 0.040(3) 0.042(3) 0.004(2) 0.010(2) 0.010(2)
C3 0.028(3) 0.033(2) 0.029(2) 0.0028(18) 0.0096(18) -0.003(2)
C7 0.021(3) 0.042(3) 0.044(3) 0.000(2) 0.006(2) -0.001(2)
C6 0.031(3) 0.040(3) 0.041(3) 0.002(2) 0.010(2) 0.007(2)
C5 0.041(3) 0.036(2) 0.033(2) -0.0030(19) 0.008(2) -0.001(2)

loop_
_atom_type_symbol
_atom_type_description
_atom_type_scat_dispersion_real
_atom_type_scat_dispersion_imag
_atom_type_scat_source
C C 0.0033 0.0016 'International Tables Vol C Tables 4.2.6.8 and 6.1.1.4'
H H 0.0000 0.0000 'International Tables Vol C Tables 4.2.6.8 and 6.1.1.4'
Br Br -0.2901 2.4595 'International Tables Vol C Tables 4.2.6.8 and 6.1.1.4'
N N 0.0061 0.0033 'International Tables Vol C Tables 4.2.6.8 and 6.1.1.4'
Zn Zn 0.2839 1.4301 'International Tables Vol C Tables 4.2.6.8 and 6.1.1.4'

loop_
_geom_angle_atom_site_label_1
_geom_angle_atom_site_label_2
_geom_angle_atom_site_label_3
_geom_angle
_geom_angle_site_symmetry_1
_geom_angle_site_symmetry_3
_geom_angle_publ_flag
Br2 Zn1 Br3 106.57(2) . . ?
Br2 Zn1 Br4 107.47(2) . . ?
Br3 Zn1 Br4 108.57(2) . . ?
Br1 Zn1 Br2 113.91(3) . . ?
Br1 Zn1 Br3 109.46(2) . . ?
Br1 Zn1 Br4 110.65(3) . . ?
C7 N2 C3 123.9(4) . . ?
C1 N1 C2 113.1(3) . . ?
N1 C2 C3 111.0(3) . . ?
C3 C4 C5 119.8(4) . . ?
N2 C3 C2 118.1(4) . . ?
N2 C3 C4 117.9(4) . . ?
C4 C3 C2 124.0(4) . . ?
N2 C7 C6 119.6(4) . . ?
C7 C6 C5 118.1(4) . . ?
C6 C5 C4 120.5(4) . . ?

loop_
_geom_bond_atom_site_label_1
_geom_bond_atom_site_label_2
_geom_bond_distance
_geom_bond_site_symmetry_2
_geom_bond_publ_flag
Br2 Zn1 2.4175(6) . ?
Br3 Zn1 2.4284(7) . ?
Br4 Zn1 2.4362(7) . ?
Br1 Zn1 2.3932(7) . ?
N2 C3 1.349(6) . ?
N2 C7 1.335(6) . ?
N1 C2 1.488(5) . ?
N1 C1 1.487(5) . ?
C2 C3 1.493(6) . ?
C4 C3 1.368(6) . ?
C4 C5 1.388(6) . ?
C7 C6 1.380(6) . ?
C6 C5 1.381(7) . ?
